data_8101801
loop_
_publ_author_name
'F. S. Kuan'
'P. Tadbuppa'
'E. R. T. Tiekink'

_publ_section_title
;
Crystal structure of o-methyl N-(o-tolyl)thiocarbamate, SC(OCH~3~)
NH(C~6~H~4~CH~3~)
;
_journal_issue 3
_journal_name_full 'Zeitschrift f\"ur Kristallographie - New Crystal Structures'
_journal_page_first 393
_journal_page_last 394
_journal_volume 220
_journal_year 2005
_chemical_formula_moiety 'C9 H11 N O S'
_chemical_formula_structural S=C(OMe)N(H)(C~6~H~4~Me-2)
_chemical_formula_sum 'C9 H11 N O S'
_chemical_formula_weight 181.25
_chemical_name_systematic
;
O-Methyl N-(o-tolyl)thiocarbamate
;
_space_group_IT_number 2
_symmetry_cell_setting triclinic
_symmetry_space_group_name_Hall '-P 1'
_symmetry_space_group_name_H-M 'P -1'
_atom_sites_solution_hydrogens geom
_atom_sites_solution_primary direct
_atom_sites_solution_secondary difmap
_audit_creation_method SHELXL-97
_cell_angle_alpha 114.180(5)
_cell_angle_beta 101.572(5)
_cell_angle_gamma 98.849(5)
_cell_formula_units_Z 2
_cell_length_a 6.8872(17)
_cell_length_b 8.251(2)
_cell_length_c 9.419(2)
_cell_measurement_reflns_used 1758
_cell_measurement_temperature 223(2)
_cell_measurement_theta_max 29.5
_cell_measurement_theta_min 2.5
_cell_volume 461.38(19)
_computing_cell_refinement 'SAINT (Bruker, 2000)'
_computing_data_collection 'SMART (Bruker, 2000)'
_computing_data_reduction 'SHELXTL (Bruker, 2000)'
_computing_molecular_graphics 'ORTEPII (Johnson, 1976)'
_computing_publication_material 'Bruker SHEXLTL (Bruker, 2000)'
_computing_structure_refinement 'SHELXL-97 (Sheldrick, 1997)'
_computing_structure_solution 'PATTY in DIRDIF92 (Beurskens et al., 1992)'
_diffrn_ambient_temperature 223(2)
_diffrn_measured_fraction_theta_full 0.975
_diffrn_measured_fraction_theta_max 0.975
_diffrn_measurement_device_type 'Bruker AXS SMART CCD'
_diffrn_measurement_method omega
_diffrn_radiation_monochromator graphite
_diffrn_radiation_source 'fine-focus sealed tube'
_diffrn_radiation_type MoK\a
_diffrn_radiation_wavelength 0.71069
_diffrn_reflns_av_R_equivalents 0.021
_diffrn_reflns_av_sigmaI/netI 0.040
_diffrn_reflns_limit_h_max 9
_diffrn_reflns_limit_h_min -9
_diffrn_reflns_limit_k_max 5
_diffrn_reflns_limit_k_min -11
_diffrn_reflns_limit_l_max 13
_diffrn_reflns_limit_l_min -10
_diffrn_reflns_number 3873
_diffrn_reflns_theta_full 30.0
_diffrn_reflns_theta_max 30.0
_diffrn_reflns_theta_min 2.5
_diffrn_standards_decay_% 0
_diffrn_standards_number 0
_exptl_absorpt_coefficient_mu 0.301
_exptl_absorpt_correction_T_max 1
_exptl_absorpt_correction_T_min 0.620
_exptl_absorpt_correction_type multi-scan
_exptl_absorpt_process_details '(SADABS, Bruker, 2000 & Blessing, 1995)'
_exptl_crystal_colour colourless
_exptl_crystal_density_diffrn 1.305
_exptl_crystal_density_method 'not measured'
_exptl_crystal_description plate
_exptl_crystal_F_000 192
_exptl_crystal_size_max 0.49
_exptl_crystal_size_mid 0.39
_exptl_crystal_size_min 0.05
_refine_diff_density_max 0.42
_refine_diff_density_min -0.24
_refine_diff_density_rms 0.069
_refine_ls_extinction_method none
_refine_ls_goodness_of_fit_ref 1.05
_refine_ls_hydrogen_treatment constr
_refine_ls_matrix_type full
_refine_ls_number_parameters 111
_refine_ls_number_reflns 2616
_refine_ls_number_restraints 0
_refine_ls_restrained_S_all 1.05
_refine_ls_R_factor_all 0.055
_refine_ls_R_factor_gt 0.045
_refine_ls_shift/su_max 0.001
_refine_ls_shift/su_mean 0.000
_refine_ls_structure_factor_coef Fsqd
_refine_ls_weighting_details 'calc w=1/[\s^2^(Fo^2^)+(0.0902P)^2^+0.0451P] where P=(Fo^2^+2Fc^2^)/3'
_refine_ls_weighting_scheme calc
_refine_ls_wR_factor_gt 0.130
_refine_ls_wR_factor_ref 0.140
_reflns_number_gt 2165
_reflns_number_total 2616
_reflns_threshold_expression I>2sigma(I)
_cod_data_source_file 1267-1560.cff
_cod_data_source_block shelxl
_cod_original_cell_volume 461.4(2)
_cod_original_sg_symbol_H-M P-1
_cod_database_code 8101801

loop_
_symmetry_equiv_pos_as_xyz
'x, y, z'
'-x, -y, -z'

loop_
_atom_site_label
_atom_site_type_symbol
_atom_site_fract_x
_atom_site_fract_y
_atom_site_fract_z
_atom_site_U_iso_or_equiv
_atom_site_adp_type
_atom_site_occupancy
_atom_site_symmetry_multiplicity
_atom_site_Wyckoff_symbol
_atom_site_calc_flag
_atom_site_refinement_flags
_atom_site_disorder_assembly
_atom_site_disorder_group
S1 S -0.22167(6) 0.71629(6) 0.57841(4) 0.03988(16) Uani 1 2 i d . . .
O1 O -0.08174(15) 0.59522(14) 0.32021(12) 0.0327(3) Uani 1 2 i d . . .
N1 N -0.39191(18) 0.43520(17) 0.28559(13) 0.0308(3) Uani 1 2 i d . . .
H1 H -0.4912 0.4134 0.3250 0.037 Uiso 1 2 i calc R . .
C1 C -0.2304(2) 0.57715(19) 0.38792(16) 0.0267(3) Uani 1 2 i d . . .
C2 C -0.4196(2) 0.31479(18) 0.11785(15) 0.0267(3) Uani 1 2 i d . . .
C3 C -0.6006(2) 0.28984(19) 0.00291(16) 0.0279(3) Uani 1 2 i d . . .
C4 C -0.6260(2) 0.1698(2) -0.15938(17) 0.0340(3) Uani 1 2 i d . . .
H4 H -0.7463 0.1494 -0.2392 0.041 Uiso 1 2 i calc R . .
C5 C -0.4786(3) 0.0800(2) -0.20579(18) 0.0384(4) Uani 1 2 i d . . .
H5 H -0.4981 0.0020 -0.3162 0.046 Uiso 1 2 i calc R . .
C6 C -0.3023(2) 0.1048(2) -0.08967(19) 0.0365(3) Uani 1 2 i d . . .
H6 H -0.2025 0.0432 -0.1211 0.044 Uiso 1 2 i calc R . .
C7 C -0.2734(2) 0.2212(2) 0.07334(17) 0.0315(3) Uani 1 2 i d . . .
H7 H -0.1557 0.2364 0.1530 0.038 Uiso 1 2 i calc R . .
C8 C -0.7597(2) 0.3899(2) 0.05241(18) 0.0357(3) Uani 1 2 i d . . .
H8A H -0.8718 0.3574 -0.0434 0.054 Uiso 1 2 i calc R . .
H8B H -0.6979 0.5217 0.1056 0.054 Uiso 1 2 i calc R . .
H8C H -0.8120 0.3549 0.1270 0.054 Uiso 1 2 i calc R . .
C9 C 0.1055(2) 0.7386(2) 0.4175(2) 0.0407(4) Uani 1 2 i d . . .
H9A H 0.0750 0.8575 0.4552 0.061 Uiso 1 2 i calc R . .
H9B H 0.1994 0.7334 0.3525 0.061 Uiso 1 2 i calc R . .
H9C H 0.1683 0.7216 0.5104 0.061 Uiso 1 2 i calc R . .

loop_
_atom_site_aniso_label
_atom_site_aniso_U_11
_atom_site_aniso_U_22
_atom_site_aniso_U_33
_atom_site_aniso_U_23
_atom_site_aniso_U_13
_atom_site_aniso_U_12
S1 0.0418(2) 0.0423(2) 0.0217(2) 0.00306(16) 0.01166(15) 0.00359(17)
O1 0.0301(5) 0.0319(5) 0.0253(5) 0.0049(4) 0.0100(4) -0.0002(4)
N1 0.0270(5) 0.0368(6) 0.0211(5) 0.0077(5) 0.0090(4) 0.0017(5)
C1 0.0267(6) 0.0292(6) 0.0217(6) 0.0099(5) 0.0063(5) 0.0065(5)
C2 0.0269(6) 0.0263(6) 0.0209(6) 0.0075(5) 0.0070(5) -0.0001(5)
C3 0.0267(6) 0.0280(6) 0.0252(6) 0.0113(5) 0.0068(5) 0.0002(5)
C4 0.0338(7) 0.0325(7) 0.0252(6) 0.0098(6) 0.0018(5) -0.0011(5)
C5 0.0452(8) 0.0296(7) 0.0250(7) 0.0019(6) 0.0086(6) 0.0001(6)
C6 0.0368(7) 0.0286(7) 0.0347(7) 0.0055(6) 0.0130(6) 0.0058(6)
C7 0.0296(6) 0.0304(7) 0.0284(7) 0.0097(6) 0.0065(5) 0.0040(5)
C8 0.0296(6) 0.0455(8) 0.0327(7) 0.0183(7) 0.0106(6) 0.0084(6)
C9 0.0323(7) 0.0355(8) 0.0367(8) 0.0053(6) 0.0087(6) -0.0043(6)

loop_
_atom_type_symbol
_atom_type_description
_atom_type_scat_dispersion_real
_atom_type_scat_dispersion_imag
_atom_type_scat_source
C C 0.0033 0.0016 'International Tables Vol C Tables 4.2.6.8 and 6.1.1.4'
H H 0.0000 0.0000 'International Tables Vol C Tables 4.2.6.8 and 6.1.1.4'
N N 0.0061 0.0033 'International Tables Vol C Tables 4.2.6.8 and 6.1.1.4'
O O 0.0106 0.0060 'International Tables Vol C Tables 4.2.6.8 and 6.1.1.4'
S S 0.1246 0.1234 'International Tables Vol C Tables 4.2.6.8 and 6.1.1.4'

loop_
_geom_angle_atom_site_label_1
_geom_angle_atom_site_label_2
_geom_angle_atom_site_label_3
_geom_angle
_geom_angle_site_symmetry_1
_geom_angle_site_symmetry_3
_geom_angle_publ_flag
C1 O1 C9 118.94(11) . . ?
C1 N1 C2 127.11(11) . . ?
C1 N1 H1 116.4 . . ?
C2 N1 H1 116.4 . . ?
O1 C1 N1 112.51(11) . . ?
O1 C1 S1 124.67(10) . . ?
N1 C1 S1 122.81(10) . . ?
C7 C2 C3 121.66(12) . . ?
C7 C2 N1 120.21(12) . . ?
C3 C2 N1 118.08(12) . . ?
C4 C3 C2 117.16(13) . . ?
C4 C3 C8 121.47(12) . . ?
C2 C3 C8 121.37(12) . . ?
C5 C4 C3 121.68(13) . . ?
C5 C4 H4 119.2 . . ?
C3 C4 H4 119.2 . . ?
C4 C5 C6 120.09(13) . . ?
C4 C5 H5 120.0 . . ?
C6 C5 H5 120.0 . . ?
C7 C6 C5 119.76(14) . . ?
C7 C6 H6 120.1 . . ?
C5 C6 H6 120.1 . . ?
C6 C7 C2 119.59(13) . . ?
C6 C7 H7 120.2 . . ?
C2 C7 H7 120.2 . . ?
C3 C8 H8A 109.5 . . ?
C3 C8 H8B 109.5 . . ?
H8A C8 H8B 109.5 . . ?
C3 C8 H8C 109.5 . . ?
H8A C8 H8C 109.5 . . ?
H8B C8 H8C 109.5 . . ?
O1 C9 H9A 109.5 . . ?
O1 C9 H9B 109.5 . . ?
H9A C9 H9B 109.5 . . ?
O1 C9 H9C 109.5 . . ?
H9A C9 H9C 109.5 . . ?
H9B C9 H9C 109.5 . . ?

loop_
_geom_bond_atom_site_label_1
_geom_bond_atom_site_label_2
_geom_bond_distance
_geom_bond_site_symmetry_2
_geom_bond_publ_flag
S1 C1 1.6700(14) . ?
O1 C1 1.3307(16) . ?
O1 C9 1.4391(17) . ?
N1 C1 1.3349(18) . ?
N1 C2 1.4335(16) . ?
N1 H1 0.8700 . ?
C2 C7 1.3890(19) . ?
C2 C3 1.4019(19) . ?
C3 C4 1.3956(19) . ?
C3 C8 1.506(2) . ?
C4 C5 1.384(2) . ?
C4 H4 0.9400 . ?
C5 C6 1.385(2) . ?
C5 H5 0.9400 . ?
C6 C7 1.389(2) . ?
C6 H6 0.9400 . ?
C7 H7 0.9400 . ?
C8 H8A 0.9700 . ?
C8 H8B 0.9700 . ?
C8 H8C 0.9700 . ?
C9 H9A 0.9700 . ?
C9 H9B 0.9700 . ?
C9 H9C 0.9700 . ?

loop_
_cod_related_entry_id
_cod_related_entry_database
_cod_related_entry_code
1 ChemSpider 30653881
